data_8104564
loop_
_publ_author_name
'Sun, Junshan'

_publ_section_title
;
 The crystal structure of
 (E)-2-(((5-((triphenylstannyl)thio)-1,3,4-thiadiazol-2-yl)imino)methyl)phenol,
 C27H21N3OS2Sn
;
_journal_issue 6
_journal_name_full 'Zeitschrift f\"ur Kristallographie - New Crystal Structures'
_journal_page_first 1195
_journal_page_last 1197
_journal_paper_doi 10.1515/ncrs-2021-0275
_journal_volume 236
_journal_year 2021
_chemical_formula_sum 'C27 H21 N3 O S2 Sn'
_chemical_formula_weight 586.28
_space_group_crystal_system triclinic
_space_group_IT_number 2
_space_group_name_Hall '-P 1'
_space_group_name_H-M_alt 'P -1'
_atom_sites_solution_hydrogens geom
_cell_angle_alpha 107.146(3)
_cell_angle_beta 96.968(3)
_cell_angle_gamma 117.850(3)
_cell_formula_units_Z 2
_cell_length_a 11.064(3)
_cell_length_b 11.538(3)
_cell_length_c 12.257(3)
_cell_measurement_reflns_used 2998
_cell_measurement_temperature 298(2)
_cell_measurement_theta_max 26.151
_cell_measurement_theta_min 2.213
_cell_volume 1258.3(6)
_computing_cell_refinement 'SAINT [9]'
_computing_data_collection 'SMART [9]'
_computing_data_reduction 'SAINT [9]'
_computing_molecular_graphics 'SHELXS-2015 [10]'
_computing_structure_refinement 'SHELXL-2015 [10]'
_computing_structure_solution 'SHELXS-2015 [10]'
_diffrn_ambient_temperature 298(2)
_diffrn_measured_fraction_theta_full 0.983
_diffrn_measured_fraction_theta_max 0.983
_diffrn_measurement_device_type 'Bruker SMART APEX II CCD'
_diffrn_measurement_method '\w scans'
_diffrn_radiation_type MoK\a
_diffrn_radiation_wavelength 0.71073
_diffrn_reflns_av_R_equivalents 0.0198
_diffrn_reflns_av_unetI/netI 0.0436
_diffrn_reflns_Laue_measured_fraction_full 0.983
_diffrn_reflns_Laue_measured_fraction_max 0.983
_diffrn_reflns_limit_h_max 12
_diffrn_reflns_limit_h_min -13
_diffrn_reflns_limit_k_max 13
_diffrn_reflns_limit_k_min -9
_diffrn_reflns_limit_l_max 14
_diffrn_reflns_limit_l_min -14
_diffrn_reflns_number 6580
_diffrn_reflns_point_group_measured_fraction_full 0.983
_diffrn_reflns_point_group_measured_fraction_max 0.983
_diffrn_reflns_theta_full 25.000
_diffrn_reflns_theta_max 25.000
_diffrn_reflns_theta_min 1.827
_exptl_absorpt_coefficient_mu 1.206
_exptl_absorpt_correction_T_max 0.724
_exptl_absorpt_correction_T_min 0.685
_exptl_absorpt_correction_type multi-scan
_exptl_absorpt_process_details sadabs
_exptl_crystal_colour yellow
_exptl_crystal_density_diffrn 1.547
_exptl_crystal_description bloc
_exptl_crystal_F_000 588
_exptl_crystal_size_max 0.430
_exptl_crystal_size_mid 0.350
_exptl_crystal_size_min 0.300
_refine_diff_density_max 0.813
_refine_diff_density_min -0.367
_refine_diff_density_rms 0.073
_refine_ls_extinction_coef .
_refine_ls_extinction_method none
_refine_ls_goodness_of_fit_ref 1.061
_refine_ls_hydrogen_treatment constr
_refine_ls_matrix_type full
_refine_ls_number_parameters 307
_refine_ls_number_reflns 4357
_refine_ls_number_restraints 0
_refine_ls_restrained_S_all 1.061
_refine_ls_R_factor_all 0.0453
_refine_ls_R_factor_gt 0.0316
_refine_ls_shift/su_max 0.001
_refine_ls_shift/su_mean 0.000
_refine_ls_structure_factor_coef Fsqd
_refine_ls_weighting_details 'w=1/[\s^2^(Fo^2^)+(0.0267P)^2^] where P=(Fo^2^+2Fc^2^)/3'
_refine_ls_weighting_scheme calc
_refine_ls_wR_factor_gt 0.0617
_refine_ls_wR_factor_ref 0.0664
_reflns_Friedel_coverage 0.000
_reflns_Friedel_fraction_full .
_reflns_Friedel_fraction_max .
_reflns_number_gt 3568
_reflns_number_total 4357
_reflns_threshold_expression 'I > 2\s(I)'
_cod_data_source_file suppl_j_ncrs-2021-0275_suppl.cif
_cod_data_source_block 060901a
_cod_original_cell_volume 1258.2(6)
_cod_database_code 8104564
_shelx_space_group_comment
;
The symmetry employed for this shelxl refinement is uniquely defined
by the following loop, which should always be used as a source of
symmetry information in preference to the above space-group names.
They are only intended as comments.
;
_shelx_estimated_absorpt_t_min 0.625
_shelx_estimated_absorpt_t_max 0.714

loop_
_space_group_symop_operation_xyz
'x, y, z'
'-x, -y, -z'

loop_
_atom_site_label
_atom_site_type_symbol
_atom_site_fract_x
_atom_site_fract_y
_atom_site_fract_z
_atom_site_U_iso_or_equiv
_atom_site_adp_type
_atom_site_occupancy
_atom_site_site_symmetry_order
_atom_site_calc_flag
_atom_site_refinement_flags_posn
_atom_site_refinement_flags_adp
_atom_site_refinement_flags_occupancy
_atom_site_disorder_assembly
_atom_site_disorder_group
Sn1 Sn 0.37098(2) 0.51672(2) 0.21212(2) 0.03682(9) Uani 1 1 d . . . . .
N1 N 0.3022(3) 0.3013(3) 0.3100(2) 0.0427(7) Uani 1 1 d . . . . .
N2 N 0.2684(3) 0.1746(3) 0.3196(3) 0.0465(7) Uani 1 1 d . . . . .
N3 N 0.2050(3) 0.0538(3) 0.4456(3) 0.0476(7) Uani 1 1 d . . . . .
O1 O 0.1597(3) -0.2056(3) 0.4026(3) 0.0813(9) Uani 1 1 d . . . . .
H1 H 0.1778 -0.1349 0.3886 0.122 Uiso 1 1 calc R U . . .
S1 S 0.25398(10) 0.32846(10) 0.51139(8) 0.0444(2) Uani 1 1 d . . . . .
S2 S 0.34326(10) 0.56086(10) 0.41536(8) 0.0482(2) Uani 1 1 d . . . . .
C1 C 0.3010(3) 0.3924(4) 0.4036(3) 0.0399(8) Uani 1 1 d . . . . .
C2 C 0.2409(3) 0.1733(3) 0.4194(3) 0.0394(8) Uani 1 1 d . . . . .
C3 C 0.1784(4) 0.0541(4) 0.5451(4) 0.0507(9) Uani 1 1 d . . . . .
H3 H 0.1829 0.1345 0.5966 0.061 Uiso 1 1 calc R U . . .
C4 C 0.1419(4) -0.0640(4) 0.5813(3) 0.0477(9) Uani 1 1 d . . . . .
C5 C 0.1348(4) -0.1877(4) 0.5096(4) 0.0571(11) Uani 1 1 d . . . . .
C6 C 0.1031(4) -0.2954(5) 0.5489(5) 0.0721(13) Uani 1 1 d . . . . .
H6 H 0.1000 -0.3773 0.5024 0.086 Uiso 1 1 calc R U . . .
C7 C 0.0759(4) -0.2821(5) 0.6567(5) 0.0733(14) Uani 1 1 d . . . . .
H7 H 0.0526 -0.3567 0.6816 0.088 Uiso 1 1 calc R U . . .
C8 C 0.0823(4) -0.1610(5) 0.7295(4) 0.0657(12) Uani 1 1 d . . . . .
H8 H 0.0636 -0.1533 0.8025 0.079 Uiso 1 1 calc R U . . .
C9 C 0.1167(4) -0.0533(4) 0.6913(4) 0.0599(11) Uani 1 1 d . . . . .
H9 H 0.1236 0.0298 0.7401 0.072 Uiso 1 1 calc R U . . .
C10 C 0.1648(3) 0.3571(3) 0.0875(3) 0.0363(8) Uani 1 1 d . . . . .
C11 C 0.0620(4) 0.3904(4) 0.0691(3) 0.0500(9) Uani 1 1 d . . . . .
H11 H 0.0834 0.4823 0.1125 0.060 Uiso 1 1 calc R U . . .
C12 C -0.0725(4) 0.2895(4) -0.0128(4) 0.0626(11) Uani 1 1 d . . . . .
H12 H -0.1414 0.3133 -0.0230 0.075 Uiso 1 1 calc R U . . .
C13 C -0.1048(4) 0.1550(4) -0.0786(4) 0.0584(11) Uani 1 1 d . . . . .
H13 H -0.1949 0.0877 -0.1347 0.070 Uiso 1 1 calc R U . . .
C14 C -0.0042(4) 0.1196(4) -0.0620(3) 0.0522(10) Uani 1 1 d . . . . .
H14 H -0.0264 0.0276 -0.1063 0.063 Uiso 1 1 calc R U . . .
C15 C 0.1305(4) 0.2198(4) 0.0203(3) 0.0446(9) Uani 1 1 d . . . . .
H15 H 0.1986 0.1950 0.0307 0.053 Uiso 1 1 calc R U . . .
C16 C 0.5506(3) 0.4951(3) 0.1963(3) 0.0344(7) Uani 1 1 d . . . . .
C17 C 0.5643(4) 0.3863(4) 0.2110(3) 0.0454(9) Uani 1 1 d . . . . .
H17 H 0.4870 0.3105 0.2179 0.055 Uiso 1 1 calc R U . . .
C18 C 0.6912(4) 0.3894(4) 0.2156(4) 0.0578(11) Uani 1 1 d . . . . .
H18 H 0.6986 0.3155 0.2245 0.069 Uiso 1 1 calc R U . . .
C19 C 0.8066(4) 0.5022(4) 0.2070(4) 0.0558(10) Uani 1 1 d . . . . .
H19 H 0.8935 0.5067 0.2137 0.067 Uiso 1 1 calc R U . . .
C20 C 0.7936(4) 0.6078(4) 0.1885(3) 0.0500(10) Uani 1 1 d . . . . .
H20 H 0.8703 0.6817 0.1792 0.060 Uiso 1 1 calc R U . . .
C21 C 0.6672(3) 0.6048(4) 0.1837(3) 0.0411(8) Uani 1 1 d . . . . .
H21 H 0.6597 0.6775 0.1719 0.049 Uiso 1 1 calc R U . . .
C22 C 0.4272(3) 0.7214(3) 0.2121(3) 0.0412(8) Uani 1 1 d . . . . .
C23 C 0.4406(4) 0.8290(4) 0.3099(4) 0.0609(11) Uani 1 1 d . . . . .
H23 H 0.4247 0.8124 0.3781 0.073 Uiso 1 1 calc R U . . .
C24 C 0.4767(5) 0.9600(4) 0.3090(5) 0.0834(15) Uani 1 1 d . . . . .
H24 H 0.4842 1.0306 0.3757 0.100 Uiso 1 1 calc R U . . .
C25 C 0.5015(5) 0.9858(5) 0.2096(6) 0.0828(16) Uani 1 1 d . . . . .
H25 H 0.5260 1.0742 0.2084 0.099 Uiso 1 1 calc R U . . .
C26 C 0.4902(5) 0.8814(5) 0.1114(5) 0.0819(15) Uani 1 1 d . . . . .
H26 H 0.5074 0.8990 0.0438 0.098 Uiso 1 1 calc R U . . .
C27 C 0.4536(4) 0.7509(4) 0.1132(4) 0.0588(11) Uani 1 1 d . . . . .
H27 H 0.4465 0.6808 0.0464 0.071 Uiso 1 1 calc R U . . .

loop_
_atom_site_aniso_label
_atom_site_aniso_U_11
_atom_site_aniso_U_22
_atom_site_aniso_U_33
_atom_site_aniso_U_23
_atom_site_aniso_U_13
_atom_site_aniso_U_12
Sn1 0.03750(14) 0.03271(14) 0.04026(15) 0.01487(11) 0.01252(10) 0.01832(11)
N1 0.0489(17) 0.0446(18) 0.0383(18) 0.0200(15) 0.0194(14) 0.0241(15)
N2 0.0529(18) 0.0424(18) 0.0436(19) 0.0173(15) 0.0189(15) 0.0238(15)
N3 0.0482(18) 0.0455(18) 0.053(2) 0.0242(16) 0.0190(16) 0.0243(15)
O1 0.104(2) 0.064(2) 0.104(3) 0.0427(19) 0.064(2) 0.0525(18)
S1 0.0537(5) 0.0470(5) 0.0364(5) 0.0201(4) 0.0188(4) 0.0266(5)
S2 0.0606(6) 0.0430(5) 0.0451(6) 0.0189(5) 0.0229(5) 0.0281(5)
C1 0.0324(18) 0.046(2) 0.042(2) 0.0214(18) 0.0129(16) 0.0189(16)
C2 0.0355(18) 0.039(2) 0.041(2) 0.0170(17) 0.0098(16) 0.0174(16)
C3 0.049(2) 0.044(2) 0.054(3) 0.020(2) 0.0104(19) 0.0220(18)
C4 0.043(2) 0.047(2) 0.058(3) 0.028(2) 0.0171(19) 0.0230(18)
C5 0.049(2) 0.057(3) 0.081(3) 0.038(2) 0.033(2) 0.030(2)
C6 0.069(3) 0.061(3) 0.121(4) 0.054(3) 0.050(3) 0.045(2)
C7 0.057(3) 0.077(3) 0.118(4) 0.071(3) 0.032(3) 0.039(3)
C8 0.065(3) 0.077(3) 0.075(3) 0.051(3) 0.025(2) 0.039(2)
C9 0.061(3) 0.057(3) 0.064(3) 0.031(2) 0.021(2) 0.029(2)
C10 0.0361(18) 0.0351(19) 0.037(2) 0.0172(16) 0.0111(15) 0.0165(16)
C11 0.047(2) 0.043(2) 0.058(3) 0.0146(19) 0.0140(19) 0.0264(19)
C12 0.044(2) 0.066(3) 0.081(3) 0.026(2) 0.013(2) 0.034(2)
C13 0.042(2) 0.052(3) 0.058(3) 0.018(2) 0.0020(19) 0.014(2)
C14 0.057(2) 0.035(2) 0.047(2) 0.0117(18) 0.0077(19) 0.0160(19)
C15 0.046(2) 0.041(2) 0.051(2) 0.0214(18) 0.0122(18) 0.0254(18)
C16 0.0366(18) 0.0362(19) 0.0325(19) 0.0132(15) 0.0114(15) 0.0209(16)
C17 0.047(2) 0.042(2) 0.057(2) 0.0245(19) 0.0244(18) 0.0255(18)
C18 0.060(2) 0.058(3) 0.080(3) 0.036(2) 0.030(2) 0.042(2)
C19 0.047(2) 0.071(3) 0.070(3) 0.035(2) 0.029(2) 0.040(2)
C20 0.044(2) 0.058(2) 0.055(2) 0.033(2) 0.0258(19) 0.0241(19)
C21 0.045(2) 0.044(2) 0.042(2) 0.0233(17) 0.0172(17) 0.0247(17)
C22 0.0357(18) 0.036(2) 0.054(2) 0.0183(18) 0.0143(17) 0.0195(16)
C23 0.071(3) 0.047(2) 0.071(3) 0.023(2) 0.031(2) 0.034(2)
C24 0.090(4) 0.043(3) 0.115(5) 0.023(3) 0.031(3) 0.039(3)
C25 0.069(3) 0.045(3) 0.135(5) 0.048(3) 0.022(3) 0.026(2)
C26 0.097(4) 0.071(3) 0.097(4) 0.060(3) 0.031(3) 0.043(3)
C27 0.076(3) 0.053(3) 0.059(3) 0.030(2) 0.021(2) 0.038(2)

loop_
_atom_type_symbol
_atom_type_description
_atom_type_scat_dispersion_real
_atom_type_scat_dispersion_imag
_atom_type_scat_source
C C 0.0033 0.0016 'International Tables Vol C Tables 4.2.6.8 and 6.1.1.4'
H H 0.0000 0.0000 'International Tables Vol C Tables 4.2.6.8 and 6.1.1.4'
N N 0.0061 0.0033 'International Tables Vol C Tables 4.2.6.8 and 6.1.1.4'
S S 0.1246 0.1234 'International Tables Vol C Tables 4.2.6.8 and 6.1.1.4'
Sn Sn -0.6537 1.4246 'International Tables Vol C Tables 4.2.6.8 and 6.1.1.4'
O O 0.0106 0.0060 'International Tables Vol C Tables 4.2.6.8 and 6.1.1.4'

loop_
_geom_angle_atom_site_label_1
_geom_angle_atom_site_label_2
_geom_angle_atom_site_label_3
_geom_angle
_geom_angle_site_symmetry_1
_geom_angle_site_symmetry_3
C10 Sn1 C16 119.53(12) . .
C10 Sn1 C22 109.78(12) . .
C16 Sn1 C22 106.77(12) . .
C10 Sn1 S2 107.14(9) . .
C16 Sn1 S2 113.62(8) . .
C22 Sn1 S2 97.79(10) . .
C10 Sn1 N1 81.57(10) . .
C16 Sn1 N1 83.23(10) . .
C22 Sn1 N1 156.70(12) . .
S2 Sn1 N1 59.00(6) . .
C1 N1 N2 113.2(3) . .
C1 N1 Sn1 85.6(2) . .
N2 N1 Sn1 161.1(2) . .
C2 N2 N1 111.5(3) . .
C3 N3 C2 119.3(3) . .
C5 O1 H1 109.5 . .
C1 S1 C2 86.65(17) . .
C1 S2 Sn1 92.82(12) . .
N1 C1 S1 113.9(3) . .
N1 C1 S2 122.5(3) . .
S1 C1 S2 123.7(2) . .
N2 C2 N3 120.0(3) . .
N2 C2 S1 114.7(2) . .
N3 C2 S1 125.3(3) . .
N3 C3 C4 123.6(4) . .
N3 C3 H3 118.2 . .
C4 C3 H3 118.2 . .
C9 C4 C5 118.8(3) . .
C9 C4 C3 119.5(4) . .
C5 C4 C3 121.6(4) . .
O1 C5 C6 118.0(4) . .
O1 C5 C4 122.5(3) . .
C6 C5 C4 119.5(4) . .
C7 C6 C5 119.9(4) . .
C7 C6 H6 120.1 . .
C5 C6 H6 120.1 . .
C6 C7 C8 121.8(4) . .
C6 C7 H7 119.1 . .
C8 C7 H7 119.1 . .
C9 C8 C7 118.0(4) . .
C9 C8 H8 121.0 . .
C7 C8 H8 121.0 . .
C8 C9 C4 121.9(4) . .
C8 C9 H9 119.1 . .
C4 C9 H9 119.1 . .
C11 C10 C15 118.2(3) . .
C11 C10 Sn1 119.6(3) . .
C15 C10 Sn1 122.2(2) . .
C10 C11 C12 121.0(3) . .
C10 C11 H11 119.5 . .
C12 C11 H11 119.5 . .
C13 C12 C11 120.2(4) . .
C13 C12 H12 119.9 . .
C11 C12 H12 119.9 . .
C12 C13 C14 119.8(4) . .
C12 C13 H13 120.1 . .
C14 C13 H13 120.1 . .
C13 C14 C15 120.3(4) . .
C13 C14 H14 119.8 . .
C15 C14 H14 119.8 . .
C14 C15 C10 120.4(3) . .
C14 C15 H15 119.8 . .
C10 C15 H15 119.8 . .
C21 C16 C17 117.9(3) . .
C21 C16 Sn1 117.7(2) . .
C17 C16 Sn1 124.0(2) . .
C18 C17 C16 120.9(3) . .
C18 C17 H17 119.6 . .
C16 C17 H17 119.6 . .
C19 C18 C17 119.9(3) . .
C19 C18 H18 120.1 . .
C17 C18 H18 120.1 . .
C20 C19 C18 120.1(3) . .
C20 C19 H19 120.0 . .
C18 C19 H19 120.0 . .
C19 C20 C21 120.1(3) . .
C19 C20 H20 119.9 . .
C21 C20 H20 119.9 . .
C20 C21 C16 121.2(3) . .
C20 C21 H21 119.4 . .
C16 C21 H21 119.4 . .
C23 C22 C27 117.4(3) . .
C23 C22 Sn1 122.2(3) . .
C27 C22 Sn1 120.4(3) . .
C24 C23 C22 121.7(4) . .
C24 C23 H23 119.1 . .
C22 C23 H23 119.1 . .
C25 C24 C23 119.5(5) . .
C25 C24 H24 120.2 . .
C23 C24 H24 120.2 . .
C24 C25 C26 120.1(4) . .
C24 C25 H25 120.0 . .
C26 C25 H25 120.0 . .
C27 C26 C25 119.8(4) . .
C27 C26 H26 120.1 . .
C25 C26 H26 120.1 . .
C26 C27 C22 121.4(4) . .
C26 C27 H27 119.3 . .
C22 C27 H27 119.3 . .

loop_
_geom_bond_atom_site_label_1
_geom_bond_atom_site_label_2
_geom_bond_distance
_geom_bond_site_symmetry_2
Sn1 C10 2.121(3) .
Sn1 C16 2.139(3) .
Sn1 C22 2.143(3) .
Sn1 S2 2.4783(12) .
Sn1 N1 2.899(3) .
N1 C1 1.314(4) .
N1 N2 1.376(4) .
N2 C2 1.299(4) .
N3 C3 1.289(4) .
N3 C2 1.394(4) .
O1 C5 1.349(5) .
O1 H1 0.8200 .
S1 C1 1.716(3) .
S1 C2 1.739(4) .
S2 C1 1.728(3) .
C3 C4 1.450(5) .
C3 H3 0.9300 .
C4 C9 1.392(5) .
C4 C5 1.398(5) .
C5 C6 1.373(5) .
C6 C7 1.372(6) .
C6 H6 0.9300 .
C7 C8 1.383(6) .
C7 H7 0.9300 .
C8 C9 1.361(5) .
C8 H8 0.9300 .
C9 H9 0.9300 .
C10 C11 1.374(4) .
C10 C15 1.387(4) .
C11 C12 1.382(5) .
C11 H11 0.9300 .
C12 C13 1.364(5) .
C12 H12 0.9300 .
C13 C14 1.366(5) .
C13 H13 0.9300 .
C14 C15 1.384(5) .
C14 H14 0.9300 .
C15 H15 0.9300 .
C16 C21 1.388(4) .
C16 C17 1.392(4) .
C17 C18 1.381(5) .
C17 H17 0.9300 .
C18 C19 1.378(5) .
C18 H18 0.9300 .
C19 C20 1.369(5) .
C19 H19 0.9300 .
C20 C21 1.376(4) .
C20 H20 0.9300 .
C21 H21 0.9300 .
C22 C23 1.380(5) .
C22 C27 1.381(5) .
C23 C24 1.375(5) .
C23 H23 0.9300 .
C24 C25 1.367(7) .
C24 H24 0.9300 .
C25 C26 1.373(7) .
C25 H25 0.9300 .
C26 C27 1.372(5) .
C26 H26 0.9300 .
C27 H27 0.9300 .
